data_4303167
loop_
_publ_author_name
'Dimitri Coucouvanis'
'Alok R. Paital'
'Qinwei Zhang'
'Nicolai Lehnert'
'Reinhart Ahlrichs'
'Karin Fink'
'Dieter Fenske'
'Annie K. Powell'
'Yanhua Lan'

_publ_contact_author_address
;Department of Chemistry
University of Michigan
Ann Arbor-48109
USA
;
_publ_contact_author_email dcouc@umich.edu
_publ_contact_author_name 'Dimitri Coucouvanis'
_publ_contact_author_phone 734-764-7339
_publ_section_title
;
Synthesis, Electronic Structure, and Structural Characterization of the
New, "Non-Innocent" 4,5-Dithio-Catecholate Ligand, Its Metal Complexes,
and Their Oxidized 4,5-Dithio-o-quinone Derivatives
;
_journal_name_full 'Inorganic Chemistry'
_journal_page_first 8830
_journal_page_last 8844
_journal_paper_doi 10.1021/ic901002y
_journal_volume 48
_journal_year 2009
_chemical_formula_sum 'C54 H40 Br2 O3 P2 S2'
_chemical_formula_weight 1022.74
_chemical_name_systematic
;
 ?
;
_space_group_IT_number 2
_symmetry_cell_setting triclinic
_symmetry_space_group_name_Hall '-P 1'
_symmetry_space_group_name_H-M 'P -1'
_atom_sites_solution_hydrogens geom
_atom_sites_solution_primary direct
_atom_sites_solution_secondary difmap
_audit_creation_method SHELXL-97
_cell_angle_alpha 97.3930(10)
_cell_angle_beta 103.5190(10)
_cell_angle_gamma 95.8200(10)
_cell_formula_units_Z 1
_cell_length_a 10.0956(7)
_cell_length_b 10.1702(7)
_cell_length_c 11.9686(8)
_cell_measurement_temperature 85(2)
_cell_volume 1173.82(14)
_computing_cell_refinement 'Bruker SAINT'
_computing_data_collection 'Bruker SMART-APEX'
_computing_data_reduction 'Bruker SAINT'
_computing_structure_refinement 'SHELXL-97 (Sheldrick, 1997)'
_computing_structure_solution 'SHELXS-97 (Sheldrick, 1990)'
_diffrn_ambient_temperature 85(2)
_diffrn_measured_fraction_theta_full 1.000
_diffrn_measured_fraction_theta_max 1.000
_diffrn_measurement_device_type 'CCD area detector'
_diffrn_measurement_method 'phi and omega scans'
_diffrn_radiation_monochromator graphite
_diffrn_radiation_source 'fine-focus sealed tube'
_diffrn_radiation_type MoK\a
_diffrn_radiation_wavelength 0.71073
_diffrn_reflns_av_R_equivalents 0.0354
_diffrn_reflns_av_sigmaI/netI 0.0253
_diffrn_reflns_limit_h_max 12
_diffrn_reflns_limit_h_min -12
_diffrn_reflns_limit_k_max 12
_diffrn_reflns_limit_k_min -12
_diffrn_reflns_limit_l_max 14
_diffrn_reflns_limit_l_min -14
_diffrn_reflns_number 23757
_diffrn_reflns_theta_full 26.37
_diffrn_reflns_theta_max 26.37
_diffrn_reflns_theta_min 1.77
_exptl_absorpt_coefficient_mu 1.928
_exptl_absorpt_correction_T_max 0.630
_exptl_absorpt_correction_T_min 0.528
_exptl_absorpt_correction_type multi-scan
_exptl_crystal_colour Pink
_exptl_crystal_density_diffrn 1.447
_exptl_crystal_density_method 'not measured'
_exptl_crystal_description Block
_exptl_crystal_F_000 520
_exptl_crystal_size_max 0.34
_exptl_crystal_size_mid 0.28
_exptl_crystal_size_min 0.24
_refine_diff_density_max 1.346
_refine_diff_density_min -0.393
_refine_diff_density_rms 0.073
_refine_ls_extinction_method none
_refine_ls_goodness_of_fit_ref 1.037
_refine_ls_hydrogen_treatment constr
_refine_ls_matrix_type full
_refine_ls_number_parameters 333
_refine_ls_number_reflns 4798
_refine_ls_number_restraints 0
_refine_ls_restrained_S_all 1.037
_refine_ls_R_factor_all 0.0413
_refine_ls_R_factor_gt 0.0392
_refine_ls_shift/su_max 0.000
_refine_ls_shift/su_mean 0.000
_refine_ls_structure_factor_coef Fsqd
_refine_ls_weighting_details 'calc w=1/[\s^2^(Fo^2^)+(0.0589P)^2^+1.2132P] where P=(Fo^2^+2Fc^2^)/3'
_refine_ls_weighting_scheme calc
_refine_ls_wR_factor_gt 0.1056
_refine_ls_wR_factor_ref 0.1071
_reflns_number_gt 4525
_reflns_number_total 4798
_reflns_threshold_expression >2sigma(I)
_cod_data_source_file ic901002y_si_001_2.cif
_cod_data_source_block I
_cod_depositor_comments
;
The following automatic conversions were performed:
'_symmetry_cell_setting' value 'Triclinic' changed to 'triclinic'
according to '/home/saulius/struct/CIF-dictionaries/cif_core.dic'
dictionary named 'cif_core.dic' version 2.4.1 from
2010-06-29.

'_exptl_absorpt_correction_type' value 'Multi-scan' changed
to 'multi-scan' according to
'/home/saulius/struct/CIF-dictionaries/cif_core.dic' dictionary named
'cif_core.dic' version 2.4.1 from 2010-06-29.

Automatic conversion script
Id: cif_fix_enum 1527 2010-12-29 10:47:43Z saulius 
;
_cod_database_code 4303167

loop_
_symmetry_equiv_pos_as_xyz
'x, y, z'
'-x, -y, -z'

loop_
_atom_site_label
_atom_site_type_symbol
_atom_site_fract_x
_atom_site_fract_y
_atom_site_fract_z
_atom_site_U_iso_or_equiv
_atom_site_adp_type
_atom_site_occupancy
_atom_site_symmetry_multiplicity
_atom_site_calc_flag
_atom_site_refinement_flags
_atom_site_disorder_assembly
_atom_site_disorder_group
O2 O 0.3051(4) 0.0537(4) 0.2863(3) 0.0328(8) Uani 0.50 1 d P . .
O1 O 0.5660(4) -0.0047(4) 0.3176(3) 0.0356(8) Uani 0.50 1 d P . .
C27 C 0.3756(5) 0.0375(4) 0.3952(4) 0.0235(9) Uani 0.50 1 d P . .
C29 C 0.6150(5) -0.0310(4) 0.3995(4) 0.0257(9) Uani 0.50 1 d P . .
O3 O 0.8159(4) -0.0825(4) 0.3748(3) 0.0330(7) Uani 0.50 1 d P . .
C31 C 0.4190(4) 0.0113(4) 0.4800(4) 0.0236(9) Uani 0.50 1 d P . .
C30 C 0.6820(4) -0.0500(4) 0.5113(4) 0.0229(9) Uani 0.50 1 d P . .
Br1B Br 0.01651(7) 0.14876(6) 0.31722(5) 0.02491(16) Uani 0.50 1 d P . .
C26A C 0.4777(6) 0.0011(5) 0.3866(5) 0.0189(12) Uiso 0.50 1 d P . .
C26B C 0.5124(7) 0.0075(6) 0.4109(6) 0.0280(15) Uiso 0.50 1 d P . .
Br1A Br 0.06482(6) 0.12876(6) 0.34805(5) 0.02011(14) Uani 0.50 1 d P . .
P1 P 0.71099(5) 0.46392(5) 0.82499(4) 0.01756(13) Uani 1 1 d . . .
C11 C 0.8570(2) 0.8524(2) 0.9626(2) 0.0232(4) Uani 1 1 d . . .
H11 H 0.8792 0.9330 0.9347 0.028 Uiso 1 1 calc R . .
C7 C 0.77512(19) 0.6163(2) 0.92553(18) 0.0192(4) Uani 1 1 d . . .
C19 C 0.6780(2) 0.3345(2) 0.90633(18) 0.0210(4) Uani 1 1 d . . .
C8 C 0.7929(2) 0.6164(2) 1.04498(19) 0.0226(4) Uani 1 1 d . . .
H8 H 0.7709 0.5360 1.0733 0.027 Uiso 1 1 calc R . .
C13 C 0.8352(2) 0.4190(2) 0.74618(18) 0.0187(4) Uani 1 1 d . . .
C15 C 1.0226(2) 0.4801(2) 0.66190(19) 0.0221(4) Uani 1 1 d . . .
H15 H 1.0935 0.5447 0.6544 0.027 Uiso 1 1 calc R . .
C24 C 0.5453(2) 0.2957(2) 0.9157(2) 0.0263(5) Uani 1 1 d . . .
H24 H 0.4692 0.3291 0.8707 0.032 Uiso 1 1 calc R . .
C12 C 0.8066(2) 0.7351(2) 0.88468(18) 0.0201(4) Uani 1 1 d . . .
H12 H 0.7935 0.7355 0.8035 0.024 Uiso 1 1 calc R . .
C14 C 0.9391(2) 0.5146(2) 0.73534(18) 0.0203(4) Uani 1 1 d . . .
H14 H 0.9526 0.6025 0.7778 0.024 Uiso 1 1 calc R . .
C1 C 0.5554(2) 0.4851(2) 0.72269(18) 0.0211(4) Uani 1 1 d . . .
C3 C 0.3742(2) 0.3936(3) 0.5524(2) 0.0286(5) Uani 1 1 d . . .
H3 H 0.3292 0.3210 0.4930 0.034 Uiso 1 1 calc R . .
C22 C 0.6360(3) 0.1600(2) 1.0579(2) 0.0315(5) Uani 1 1 d . . .
H22 H 0.6216 0.1010 1.1107 0.038 Uiso 1 1 calc R . .
C18 C 0.8181(2) 0.2888(2) 0.68588(19) 0.0232(4) Uani 1 1 d . . .
H18 H 0.7496 0.2228 0.6953 0.028 Uiso 1 1 calc R . .
C20 C 0.7901(2) 0.2837(2) 0.9713(2) 0.0238(4) Uani 1 1 d . . .
H20 H 0.8802 0.3080 0.9627 0.029 Uiso 1 1 calc R . .
C6 C 0.5021(2) 0.6060(2) 0.72775(19) 0.0246(4) Uani 1 1 d . . .
H6 H 0.5451 0.6782 0.7882 0.029 Uiso 1 1 calc R . .
C5 C 0.3857(2) 0.6209(3) 0.6441(2) 0.0301(5) Uani 1 1 d . . .
H5 H 0.3494 0.7036 0.6467 0.036 Uiso 1 1 calc R . .
C10 C 0.8751(2) 0.8525(2) 1.0813(2) 0.0261(5) Uani 1 1 d . . .
H10 H 0.9094 0.9330 1.1345 0.031 Uiso 1 1 calc R . .
C21 C 0.7682(2) 0.1978(2) 1.0481(2) 0.0286(5) Uani 1 1 d . . .
H21 H 0.8438 0.1646 1.0940 0.034 Uiso 1 1 calc R . .
C9 C 0.8427(2) 0.7345(2) 1.12176(19) 0.0266(5) Uani 1 1 d . . .
H9 H 0.8549 0.7347 1.2029 0.032 Uiso 1 1 calc R . .
C16 C 1.0030(2) 0.3520(2) 0.59958(18) 0.0226(4) Uani 1 1 d . . .
H16 H 1.0589 0.3297 0.5481 0.027 Uiso 1 1 calc R . .
C2 C 0.4909(2) 0.3781(2) 0.6344(2) 0.0258(5) Uani 1 1 d . . .
H2 H 0.5272 0.2955 0.6308 0.031 Uiso 1 1 calc R . .
C17 C 0.9016(2) 0.2562(2) 0.61234(19) 0.0248(4) Uani 1 1 d . . .
H17 H 0.8894 0.1681 0.5705 0.030 Uiso 1 1 calc R . .
C4 C 0.3227(2) 0.5148(3) 0.5569(2) 0.0284(5) Uani 1 1 d . . .
H4 H 0.2434 0.5253 0.4996 0.034 Uiso 1 1 calc R . .
C23 C 0.5252(2) 0.2075(3) 0.9917(2) 0.0317(5) Uani 1 1 d . . .
H23 H 0.4349 0.1798 0.9981 0.038 Uiso 1 1 calc R . .
S1 S 0.38696(11) 0.02287(11) 0.24557(10) 0.0241(2) Uani 0.50 1 d P . .
S2 S 0.68743(12) -0.05608(13) 0.28179(10) 0.0292(2) Uani 0.50 1 d P . .

loop_
_atom_site_aniso_label
_atom_site_aniso_U_11
_atom_site_aniso_U_22
_atom_site_aniso_U_33
_atom_site_aniso_U_23
_atom_site_aniso_U_13
_atom_site_aniso_U_12
O2 0.047(2) 0.0342(18) 0.0172(15) 0.0044(13) 0.0062(15) 0.0067(16)
O1 0.044(2) 0.045(2) 0.0223(17) 0.0066(15) 0.0130(15) 0.0118(17)
C27 0.032(2) 0.0176(19) 0.017(2) 0.0013(16) 0.0004(17) -0.0005(17)
C29 0.033(2) 0.0134(19) 0.023(2) -0.0004(16) -0.0041(18) 0.0017(17)
O3 0.0366(18) 0.0349(18) 0.0300(17) 0.0041(14) 0.0139(15) 0.0054(15)
C31 0.024(2) 0.0124(18) 0.031(3) 0.0000(16) 0.0025(18) -0.0001(16)
C30 0.022(2) 0.0169(19) 0.027(2) 0.0022(16) 0.0042(17) -0.0032(16)
Br1B 0.0283(3) 0.0237(3) 0.0201(3) 0.0001(2) 0.0029(2) 0.0026(2)
Br1A 0.0220(3) 0.0200(3) 0.0177(3) 0.00119(19) 0.0057(2) 0.0005(2)
P1 0.0140(2) 0.0183(3) 0.0191(3) -0.00049(19) 0.00493(19) -0.00148(18)
C11 0.0183(9) 0.0198(10) 0.0301(11) 0.0004(8) 0.0060(8) 0.0012(8)
C7 0.0133(8) 0.0211(10) 0.0215(10) -0.0017(8) 0.0041(7) 0.0013(7)
C19 0.0210(10) 0.0189(10) 0.0229(10) 0.0010(8) 0.0081(8) -0.0014(8)
C8 0.0201(9) 0.0224(10) 0.0239(10) 0.0029(8) 0.0033(8) 0.0028(8)
C13 0.0144(9) 0.0215(10) 0.0193(9) 0.0000(8) 0.0049(7) 0.0006(7)
C15 0.0184(9) 0.0235(10) 0.0255(11) 0.0047(8) 0.0078(8) 0.0013(8)
C24 0.0209(10) 0.0298(11) 0.0277(11) 0.0036(9) 0.0075(9) -0.0011(9)
C12 0.0173(9) 0.0217(10) 0.0215(10) 0.0008(8) 0.0065(8) 0.0027(8)
C14 0.0188(9) 0.0191(10) 0.0221(10) 0.0006(8) 0.0053(8) 0.0008(8)
C1 0.0143(9) 0.0267(11) 0.0212(10) 0.0017(8) 0.0053(8) -0.0017(8)
C3 0.0184(10) 0.0396(13) 0.0234(11) -0.0025(9) 0.0047(8) -0.0061(9)
C22 0.0394(13) 0.0260(12) 0.0328(12) 0.0067(10) 0.0169(10) 0.0004(10)
C18 0.0196(10) 0.0217(10) 0.0261(11) -0.0010(8) 0.0063(8) -0.0025(8)
C20 0.0203(10) 0.0211(10) 0.0305(11) 0.0016(9) 0.0091(8) 0.0009(8)
C6 0.0197(10) 0.0282(11) 0.0240(11) -0.0004(9) 0.0051(8) 0.0017(8)
C5 0.0233(11) 0.0378(13) 0.0303(12) 0.0060(10) 0.0069(9) 0.0073(9)
C10 0.0231(10) 0.0225(11) 0.0270(11) -0.0049(8) 0.0003(9) 0.0019(8)
C21 0.0306(12) 0.0223(11) 0.0336(12) 0.0053(9) 0.0088(9) 0.0042(9)
C9 0.0285(11) 0.0277(11) 0.0199(10) -0.0008(9) 0.0000(9) 0.0059(9)
C16 0.0213(10) 0.0268(11) 0.0211(10) 0.0024(8) 0.0080(8) 0.0049(8)
C2 0.0194(10) 0.0277(11) 0.0271(11) -0.0015(9) 0.0052(8) -0.0025(8)
C17 0.0249(10) 0.0213(10) 0.0254(11) -0.0048(8) 0.0061(9) 0.0013(8)
C4 0.0147(9) 0.0470(14) 0.0229(11) 0.0068(10) 0.0039(8) 0.0012(9)
C23 0.0273(11) 0.0347(13) 0.0349(13) 0.0041(10) 0.0152(10) -0.0039(10)
S1 0.0245(5) 0.0236(5) 0.0239(5) 0.0059(4) 0.0037(4) 0.0045(4)
S2 0.0260(5) 0.0377(6) 0.0265(6) 0.0077(5) 0.0102(4) 0.0044(5)

loop_
_atom_type_symbol
_atom_type_description
_atom_type_scat_dispersion_real
_atom_type_scat_dispersion_imag
_atom_type_scat_source
C C 0.0033 0.0016 'International Tables Vol C Tables 4.2.6.8 and 6.1.1.4'
H H 0.0000 0.0000 'International Tables Vol C Tables 4.2.6.8 and 6.1.1.4'
O O 0.0106 0.0060 'International Tables Vol C Tables 4.2.6.8 and 6.1.1.4'
P P 0.1023 0.0942 'International Tables Vol C Tables 4.2.6.8 and 6.1.1.4'
S S 0.1246 0.1234 'International Tables Vol C Tables 4.2.6.8 and 6.1.1.4'
Br Br -0.2901 2.4595 'International Tables Vol C Tables 4.2.6.8 and 6.1.1.4'

loop_
_geom_angle_atom_site_label_1
_geom_angle_atom_site_label_2
_geom_angle_atom_site_label_3
_geom_angle
_geom_angle_site_symmetry_1
_geom_angle_site_symmetry_3
_geom_angle_publ_flag
S1 O2 C27 93.3(3) . . ?
C29 O1 C26A 71.6(4) . . ?
C29 O1 C26B 56.8(4) . . ?
C26A O1 C26B 16.7(3) . . ?
C29 O1 S2 82.7(3) . . ?
C26A O1 S2 152.1(4) . . ?
C26B O1 S2 139.4(4) . . ?
C29 O1 S1 135.3(4) . . ?
C26A O1 S1 64.3(3) . . ?
C26B O1 S1 80.3(3) . . ?
S2 O1 S1 137.8(2) . . ?
C31 C27 C26A 76.1(4) . . ?
C31 C27 O2 170.9(5) . . ?
C26A C27 O2 107.2(5) . . ?
C31 C27 C30 54.3(4) . 2_656 ?
C26A C27 C30 130.4(5) . 2_656 ?
O2 C27 C30 122.0(4) . 2_656 ?
C31 C27 C26B 66.0(4) . . ?
C26A C27 C26B 12.9(4) . . ?
O2 C27 C26B 118.4(5) . . ?
C30 C27 C26B 119.6(4) 2_656 . ?
C31 C27 S1 144.7(4) . . ?
C26A C27 S1 69.6(4) . . ?
O2 C27 S1 37.6(2) . . ?
C30 C27 S1 159.1(4) 2_656 . ?
C26B C27 S1 81.1(3) . . ?
O1 C29 C26B 73.6(4) . . ?
O1 C29 C30 173.6(5) . . ?
C26B C29 C30 104.2(5) . . ?
O1 C29 C26A 63.3(4) . . ?
C26B C29 C26A 13.0(4) . . ?
C30 C29 C26A 115.4(4) . . ?
O1 C29 C31 131.9(5) . 2_656 ?
C26B C29 C31 58.6(4) . 2_656 ?
C30 C29 C31 45.6(3) . 2_656 ?
C26A C29 C31 70.2(4) . 2_656 ?
O1 C29 S2 59.6(3) . . ?
C26B C29 S2 133.2(5) . . ?
C30 C29 S2 122.6(4) . . ?
C26A C29 S2 121.9(4) . . ?
C31 C29 S2 167.9(3) 2_656 . ?
C27 C31 C30 75.8(4) . 2_656 ?
C27 C31 C26B 172.3(5) . 2_656 ?
C30 C31 C26B 107.0(5) 2_656 2_656 ?
C27 C31 C26A 54.2(4) . . ?
C30 C31 C26A 129.9(5) 2_656 . ?
C26B C31 C26A 122.5(5) 2_656 . ?
C27 C31 C26B 68.6(4) . . ?
C30 C31 C26B 143.1(5) 2_656 . ?
C26B C31 C26B 107.2(4) 2_656 . ?
C26A C31 C26B 16.3(3) . . ?
C27 C31 C29 135.4(5) . 2_656 ?
C30 C31 C29 60.1(4) 2_656 2_656 ?
C26B C31 C29 46.8(3) 2_656 2_656 ?
C26A C31 C29 167.8(4) . 2_656 ?
C26B C31 C29 151.5(5) . 2_656 ?
C27 C31 C31 121.4(6) . 2_656 ?
C30 C31 C31 157.3(6) 2_656 2_656 ?
C26B C31 C31 54.0(4) 2_656 2_656 ?
C26A C31 C31 68.7(4) . 2_656 ?
C26B C31 C31 53.1(4) . 2_656 ?
C29 C31 C31 99.9(4) 2_656 2_656 ?
C27 C31 C26A 165.4(5) . 2_656 ?
C30 C31 C26A 111.5(4) 2_656 2_656 ?
C26B C31 C26A 7.1(3) 2_656 2_656 ?
C26A C31 C26A 117.1(3) . 2_656 ?
C26B C31 C26A 101.4(4) . 2_656 ?
C29 C31 C26A 51.7(3) 2_656 2_656 ?
C31 C31 C26A 48.4(3) 2_656 2_656 ?
C31 C30 C27 49.9(3) 2_656 2_656 ?
C31 C30 C29 74.3(4) 2_656 . ?
C27 C30 C29 123.8(4) 2_656 . ?
C31 C30 C26B 40.3(3) 2_656 . ?
C27 C30 C26B 89.9(3) 2_656 . ?
C29 C30 C26B 34.0(3) . . ?
C27 C26A O1 143.3(5) . . ?
C27 C26A C31 49.7(3) . . ?
O1 C26A C31 164.9(6) . . ?
C27 C26A C29 168.5(6) . . ?
O1 C26A C29 45.1(3) . . ?
C31 C26A C29 120.8(5) . . ?
C27 C26A C31 111.5(4) . 2_656 ?
O1 C26A C31 102.3(4) . 2_656 ?
C31 C26A C31 62.9(3) . 2_656 ?
C29 C26A C31 58.2(3) . 2_656 ?
C27 C26A S1 72.9(4) . . ?
O1 C26A S1 72.4(3) . . ?
C31 C26A S1 122.1(4) . . ?
C29 C26A S1 117.1(4) . . ?
C31 C26A S1 173.8(4) 2_656 . ?
C29 C26B C31 74.5(5) . 2_656 ?
C29 C26B O1 49.6(4) . . ?
C31 C26B O1 123.8(5) 2_656 . ?
C29 C26B C31 144.7(6) . . ?
C31 C26B C31 72.8(4) 2_656 . ?
O1 C26B C31 162.1(6) . . ?
C29 C26B C27 165.5(7) . . ?
C31 C26B C27 117.9(5) 2_656 . ?
O1 C26B C27 118.3(5) . . ?
C31 C26B C27 45.4(3) . . ?
C29 C26B C30 41.8(3) . . ?
C31 C26B C30 32.8(3) 2_656 . ?
O1 C26B C30 91.2(4) . . ?
C31 C26B C30 104.7(4) . . ?
C27 C26B C30 150.0(5) . . ?
C29 C26B S1 109.4(5) . . ?
C31 C26B S1 173.5(5) 2_656 . ?
O1 C26B S1 60.9(3) . . ?
C31 C26B S1 102.0(4) . . ?
C27 C26B S1 57.5(3) . . ?
C30 C26B S1 150.8(3) . . ?
C19 P1 C7 107.99(10) . . ?
C19 P1 C13 109.01(10) . . ?
C7 P1 C13 110.88(9) . . ?
C19 P1 C1 110.51(10) . . ?
C7 P1 C1 109.62(10) . . ?
C13 P1 C1 108.83(10) . . ?
C12 C11 C10 120.2(2) . . ?
C12 C7 C8 119.81(19) . . ?
C12 C7 P1 120.09(16) . . ?
C8 C7 P1 120.10(16) . . ?
C24 C19 C20 120.5(2) . . ?
C24 C19 P1 120.63(17) . . ?
C20 C19 P1 118.49(16) . . ?
C9 C8 C7 119.6(2) . . ?
C14 C13 C18 120.00(19) . . ?
C14 C13 P1 121.16(16) . . ?
C18 C13 P1 118.55(15) . . ?
C16 C15 C14 120.4(2) . . ?
C23 C24 C19 119.3(2) . . ?
C11 C12 C7 120.0(2) . . ?
C15 C14 C13 119.51(19) . . ?
C6 C1 C2 120.08(19) . . ?
C6 C1 P1 121.33(16) . . ?
C2 C1 P1 118.55(16) . . ?
C2 C3 C4 120.0(2) . . ?
C23 C22 C21 120.5(2) . . ?
C17 C18 C13 119.7(2) . . ?
C21 C20 C19 119.3(2) . . ?
C5 C6 C1 119.8(2) . . ?
C4 C5 C6 119.8(2) . . ?
C9 C10 C11 119.8(2) . . ?
C20 C21 C22 120.1(2) . . ?
C8 C9 C10 120.6(2) . . ?
C15 C16 C17 120.0(2) . . ?
C3 C2 C1 119.6(2) . . ?
C18 C17 C16 120.3(2) . . ?
C5 C4 C3 120.7(2) . . ?
C22 C23 C24 120.3(2) . . ?
O2 S1 C26A 86.6(2) . . ?
O2 S1 C27 49.1(2) . . ?
C26A S1 C27 37.5(2) . . ?
O2 S1 O1 128.8(2) . . ?
C26A S1 O1 43.3(2) . . ?
C27 S1 O1 80.20(18) . . ?
O2 S1 C26B 90.4(2) . . ?
C26A S1 C26B 5.6(3) . . ?
C27 S1 C26B 41.4(2) . . ?
O1 S1 C26B 38.82(19) . . ?
O1 S2 O3 121.2(2) . . ?
O1 S2 C29 37.69(19) . . ?
O3 S2 C29 84.3(2) . . ?

loop_
_geom_bond_atom_site_label_1
_geom_bond_atom_site_label_2
_geom_bond_distance
_geom_bond_site_symmetry_2
_geom_bond_publ_flag
O2 S1 1.105(4) . ?
O2 C27 1.370(5) . ?
O1 C29 1.070(6) . ?
O1 C26A 1.350(6) . ?
O1 C26B 1.348(7) . ?
O1 S2 1.509(4) . ?
O1 S1 1.878(4) . ?
C27 C31 1.085(6) . ?
C27 C26A 1.152(7) . ?
C27 C30 1.374(6) 2_656 ?
C27 C26B 1.419(8) . ?
C27 S1 1.810(5) . ?
C29 C26B 1.175(8) . ?
C29 C30 1.398(6) . ?
C29 C26A 1.434(7) . ?
C29 C31 1.553(7) 2_656 ?
C29 S2 1.735(5) . ?
O3 S2 1.570(4) . ?
C31 C30 1.152(6) 2_656 ?
C31 C26B 1.376(8) 2_656 ?
C31 C26A 1.380(7) . ?
C31 C26B 1.392(7) . ?
C31 C29 1.553(7) 2_656 ?
C31 C31 1.643(8) 2_656 ?
C31 C26A 1.719(7) 2_656 ?
C30 C31 1.152(6) 2_656 ?
C30 C27 1.374(6) 2_656 ?
C30 C26B 2.035(8) . ?
Br1B Br1A 0.6089(5) . ?
C26A C31 1.719(7) 2_656 ?
C26A S1 1.775(6) . ?
C26B C31 1.376(8) 2_656 ?
C26B S1 2.119(7) . ?
P1 C19 1.784(2) . ?
P1 C7 1.795(2) . ?
P1 C13 1.797(2) . ?
P1 C1 1.803(2) . ?
C11 C12 1.386(3) . ?
C11 C10 1.389(3) . ?
C7 C12 1.395(3) . ?
C7 C8 1.398(3) . ?
C19 C24 1.392(3) . ?
C19 C20 1.400(3) . ?
C8 C9 1.384(3) . ?
C13 C14 1.397(3) . ?
C13 C18 1.398(3) . ?
C15 C16 1.386(3) . ?
C15 C14 1.390(3) . ?
C24 C23 1.390(3) . ?
C1 C6 1.392(3) . ?
C1 C2 1.401(3) . ?
C3 C2 1.383(3) . ?
C3 C4 1.386(4) . ?
C22 C23 1.380(4) . ?
C22 C21 1.387(3) . ?
C18 C17 1.386(3) . ?
C20 C21 1.386(3) . ?
C6 C5 1.390(3) . ?
C5 C4 1.385(4) . ?
C10 C9 1.388(3) . ?
C16 C17 1.389(3) . ?
